data_1517748
loop_
_publ_author_name
'Namrata Dixit'
'Stanislav Zalis'
'Biswajit Maiti'
'Lallan Mishra'

_publ_section_title
;
 Reversible and pH dependent photophysical properties of mixed-ligand
 Ru(II) complexes containing 2,2'-bipyridine and nitrosobarbiturate:
 Experimental and theoretical approach
;
_journal_name_full
;
Inorganica Chimica Acta
;
_journal_page_first 123
_journal_page_last 130
_journal_volume 404
_journal_year 2013
_chemical_formula_sum 'C24 H20 F6 N7 O5 P Ru'
_chemical_formula_weight 732.51
_space_group_IT_number 15
_symmetry_cell_setting monoclinic
_symmetry_space_group_name_Hall '-C 2yc'
_symmetry_space_group_name_H-M 'C 1 2/c 1'
_atom_sites_solution_hydrogens geom
_atom_sites_solution_primary direct
_atom_sites_solution_secondary difmap
_cell_angle_alpha 90.00
_cell_angle_beta 102.340(11)
_cell_angle_gamma 90.00
_cell_formula_units_Z 8
_cell_length_a 22.307(3)
_cell_length_b 14.9475(13)
_cell_length_c 16.7720(14)
_cell_measurement_reflns_used 2578
_cell_measurement_temperature 150(2)
_cell_measurement_theta_max 32.6255
_cell_measurement_theta_min 3.1080
_cell_volume 5463.2(10)
_computing_cell_refinement 'CrysAlis RED, Oxford Diffraction Ltd.,'
_computing_data_collection 'CrysAlis CCD, Oxford Diffraction Ltd.,'
_computing_data_reduction 'CrysAlis RED, Oxford Diffraction Ltd.,'
_computing_molecular_graphics Ortep3
_computing_publication_material Shelx97
_computing_structure_refinement 'SHELXL-97 (Sheldrick, 1997)'
_computing_structure_solution 'SHELXS-97 (Sheldrick, 1997)'
_diffrn_ambient_temperature 120(2)
_diffrn_detector_area_resol_mean 15.9948
_diffrn_measured_fraction_theta_full 0.998
_diffrn_measured_fraction_theta_max 0.998
_diffrn_measurement_device_type 'OXFORD DIFFRACTION XCALIBUR-S'
_diffrn_measurement_method \w/q-scan
_diffrn_radiation_monochromator graphite
_diffrn_radiation_source 'Enhance (Mo) X-ray Source'
_diffrn_radiation_type MoK\a
_diffrn_radiation_wavelength 0.71073
_diffrn_reflns_av_R_equivalents 0.1765
_diffrn_reflns_av_sigmaI/netI 0.1241
_diffrn_reflns_limit_h_max 26
_diffrn_reflns_limit_h_min -25
_diffrn_reflns_limit_k_max 16
_diffrn_reflns_limit_k_min -17
_diffrn_reflns_limit_l_max 19
_diffrn_reflns_limit_l_min -19
_diffrn_reflns_number 16994
_diffrn_reflns_theta_full 25.00
_diffrn_reflns_theta_max 25.00
_diffrn_reflns_theta_min 3.00
_exptl_absorpt_coefficient_mu 0.724
_exptl_absorpt_correction_T_max 0.9246
_exptl_absorpt_correction_T_min 0.8867
_exptl_absorpt_correction_type multi-scan
_exptl_absorpt_process_details
;
CrysAlis RED, Oxford Diffraction Ltd.,
Version 1.171.31.7 (release 18-10-2006 CrysAlis171 .NET)
(compiled Oct 18 2006,16:28:17)
Empirical absorption correction using spherical harmonics,
 implemented in SCALE3 ABSPACK scaling algorithm.
;
_exptl_crystal_colour red
_exptl_crystal_density_diffrn 1.781
_exptl_crystal_density_method 'not measured'
_exptl_crystal_description block
_exptl_crystal_F_000 2928
_exptl_crystal_size_max 0.17
_exptl_crystal_size_mid 0.13
_exptl_crystal_size_min 0.11
_refine_diff_density_max 1.413
_refine_diff_density_min -1.975
_refine_diff_density_rms 0.204
_refine_ls_extinction_method none
_refine_ls_goodness_of_fit_ref 0.946
_refine_ls_hydrogen_treatment mixed
_refine_ls_matrix_type full
_refine_ls_number_parameters 405
_refine_ls_number_reflns 4803
_refine_ls_number_restraints 0
_refine_ls_restrained_S_all 0.946
_refine_ls_R_factor_all 0.0963
_refine_ls_R_factor_gt 0.0574
_refine_ls_shift/su_max 0.000
_refine_ls_shift/su_mean 0.000
_refine_ls_structure_factor_coef Fsqd
_refine_ls_weighting_details 'calc w=1/[\s^2^(Fo^2^)+(0.1037P)^2^+0.0000P] where P=(Fo^2^+2Fc^2^)/3'
_refine_ls_weighting_scheme calc
_refine_ls_wR_factor_gt 0.1392
_refine_ls_wR_factor_ref 0.1762
_reflns_number_gt 3002
_reflns_number_total 4803
_reflns_threshold_expression >2sigma(I)
_cod_data_source_file ICA-2013-404-123-130-1.cif
_cod_data_source_block bhu085
_cod_original_cell_volume 5463.1(9)
_cod_original_sg_symbol_H-M 'C 2/c'
_cod_database_code 1517748

loop_
_symmetry_equiv_pos_as_xyz
'x, y, z'
'-x, y, -z+1/2'
'x+1/2, y+1/2, z'
'-x+1/2, y+1/2, -z+1/2'
'-x, -y, -z'
'x, -y, z-1/2'
'-x+1/2, -y+1/2, -z'
'x+1/2, -y+1/2, z-1/2'

loop_
_atom_site_label
_atom_site_type_symbol
_atom_site_fract_x
_atom_site_fract_y
_atom_site_fract_z
_atom_site_U_iso_or_equiv
_atom_site_adp_type
_atom_site_occupancy
_atom_site_symmetry_multiplicity
_atom_site_calc_flag
_atom_site_refinement_flags
Ru1 Ru 0.37284(3) 0.28143(4) 0.37544(3) 0.0198(2) Uani 1 1 d .
P1 P 0.11794(10) 0.36674(15) 0.11496(12) 0.0354(6) Uani 1 1 d .
F1 F 0.1525(3) 0.3480(5) 0.0447(3) 0.079(2) Uani 1 1 d .
F2 F 0.1534(3) 0.4583(4) 0.1377(5) 0.088(2) Uani 1 1 d .
F3 F 0.0829(3) 0.3857(4) 0.1870(3) 0.0621(17) Uani 1 1 d .
F4 F 0.0831(3) 0.2756(4) 0.0957(4) 0.079(2) Uani 1 1 d .
F5 F 0.1702(2) 0.3162(4) 0.1781(3) 0.0507(14) Uani 1 1 d .
F6 F 0.0655(3) 0.4183(4) 0.0537(3) 0.072(2) Uani 1 1 d .
O1 O 0.3093(2) 0.1760(3) 0.3358(2) 0.0217(11) Uani 1 1 d .
O2 O 0.3771(2) 0.3667(3) 0.2243(3) 0.0282(13) Uani 1 1 d .
O3 O 0.3019(2) 0.3127(3) 0.0786(3) 0.0242(12) Uani 1 1 d .
O4 O 0.1880(3) 0.0684(4) 0.1031(3) 0.0396(15) Uani 1 1 d .
N1 N 0.3552(3) 0.3047(4) 0.2581(3) 0.0201(13) Uani 1 1 d .
N2 N 0.2482(3) 0.1871(4) 0.0931(3) 0.0239(14) Uani 1 1 d .
H2 H 0.2363 0.1853 0.0396 0.029 Uiso 1 1 calc R
N3 N 0.2490(3) 0.1215(4) 0.2195(3) 0.0251(14) Uani 1 1 d .
H3 H 0.2359 0.0801 0.2490 0.030 Uiso 1 1 calc R
N4 N 0.2992(3) 0.3509(4) 0.3990(3) 0.0210(13) Uani 1 1 d .
N5 N 0.3840(3) 0.2652(4) 0.5026(3) 0.0223(14) Uani 1 1 d .
N6 N 0.4490(3) 0.2085(4) 0.3691(3) 0.0209(13) Uani 1 1 d .
N7 N 0.4383(3) 0.3789(4) 0.3943(3) 0.0209(14) Uani 1 1 d .
C1 C 0.2911(4) 0.1816(5) 0.2581(4) 0.0254(17) Uani 1 1 d .
C2 C 0.3109(3) 0.2489(5) 0.2120(4) 0.0192(16) Uani 1 1 d .
C3 C 0.2879(3) 0.2552(5) 0.1248(4) 0.0183(16) Uani 1 1 d .
C4 C 0.2256(3) 0.1224(5) 0.1356(4) 0.0272(18) Uani 1 1 d .
C5 C 0.2521(3) 0.3863(5) 0.3429(4) 0.0273(18) Uani 1 1 d .
H5 H 0.2553 0.3852 0.2873 0.033 Uiso 1 1 calc R
C6 C 0.2000(3) 0.4239(5) 0.3608(4) 0.0279(18) Uani 1 1 d .
H6 H 0.1686 0.4478 0.3187 0.033 Uiso 1 1 calc R
C7 C 0.1945(4) 0.4260(5) 0.4418(5) 0.0338(19) Uani 1 1 d .
H7 H 0.1598 0.4527 0.4565 0.041 Uiso 1 1 calc R
C8 C 0.2407(3) 0.3883(5) 0.5008(4) 0.0253(17) Uani 1 1 d .
H8 H 0.2374 0.3879 0.5563 0.030 Uiso 1 1 calc R
C9 C 0.2912(3) 0.3515(5) 0.4787(4) 0.0195(15) Uani 1 1 d .
C10 C 0.3415(3) 0.3073(5) 0.5369(4) 0.0236(17) Uani 1 1 d .
C11 C 0.3472(4) 0.3098(5) 0.6203(4) 0.0300(19) Uani 1 1 d .
H11 H 0.3176 0.3412 0.6428 0.036 Uiso 1 1 calc R
C12 C 0.3952(4) 0.2674(6) 0.6714(4) 0.0317(19) Uani 1 1 d .
H12 H 0.3989 0.2676 0.7288 0.038 Uiso 1 1 calc R
C13 C 0.4380(4) 0.2245(6) 0.6364(4) 0.037(2) Uani 1 1 d .
H13 H 0.4719 0.1951 0.6702 0.044 Uiso 1 1 calc R
C14 C 0.4320(4) 0.2240(5) 0.5520(4) 0.0294(18) Uani 1 1 d .
H14 H 0.4619 0.1943 0.5289 0.035 Uiso 1 1 calc R
C15 C 0.4503(4) 0.1196(5) 0.3574(4) 0.0254(17) Uani 1 1 d .
H15 H 0.4131 0.0865 0.3499 0.031 Uiso 1 1 calc R
C16 C 0.5047(4) 0.0752(6) 0.3560(5) 0.036(2) Uani 1 1 d .
H16 H 0.5047 0.0124 0.3471 0.044 Uiso 1 1 calc R
C17 C 0.5592(4) 0.1235(6) 0.3676(5) 0.034(2) Uani 1 1 d .
H17 H 0.5968 0.0937 0.3676 0.041 Uiso 1 1 calc R
C18 C 0.5584(4) 0.2135(6) 0.3791(4) 0.0342(19) Uani 1 1 d .
H18 H 0.5953 0.2470 0.3866 0.041 Uiso 1 1 calc R
C19 C 0.5030(4) 0.2560(5) 0.3796(4) 0.0236(18) Uani 1 1 d .
C20 C 0.4963(3) 0.3526(5) 0.3918(4) 0.0238(17) Uani 1 1 d .
C21 C 0.5432(4) 0.4145(6) 0.3959(5) 0.034(2) Uani 1 1 d .
H21 H 0.5839 0.3948 0.3968 0.040 Uiso 1 1 calc R
C22 C 0.5308(4) 0.5045(6) 0.3986(5) 0.040(2) Uani 1 1 d .
H22 H 0.5624 0.5474 0.4002 0.048 Uiso 1 1 calc R
C23 C 0.4712(4) 0.5319(6) 0.3992(5) 0.040(2) Uani 1 1 d .
H23 H 0.4612 0.5936 0.4004 0.048 Uiso 1 1 calc R
C24 C 0.4272(4) 0.4669(5) 0.3979(4) 0.0337(19) Uani 1 1 d .
H24 H 0.3868 0.4854 0.3997 0.040 Uiso 1 1 calc R
O111 O 0.2170(3) 0.9943(4) 0.3286(4) 0.0420(16) Uani 1 1 d .
H111 H 0.182(4) 0.973(5) 0.312(5) 0.02(2) Uiso 1 1 d .
H222 H 0.208(9) 0.980(13) 0.368(10) 0.19(9) Uiso 1 1 d .

loop_
_atom_site_aniso_label
_atom_site_aniso_U_11
_atom_site_aniso_U_22
_atom_site_aniso_U_33
_atom_site_aniso_U_23
_atom_site_aniso_U_13
_atom_site_aniso_U_12
Ru1 0.0217(3) 0.0208(3) 0.0139(3) 0.0000(3) -0.0026(2) -0.0005(3)
P1 0.0345(13) 0.0376(12) 0.0296(10) 0.0002(10) -0.0030(9) 0.0055(10)
F1 0.087(5) 0.112(5) 0.044(3) 0.020(3) 0.024(3) 0.051(4)
F2 0.056(4) 0.044(4) 0.157(7) -0.005(4) 0.010(4) -0.009(3)
F3 0.072(4) 0.074(4) 0.039(3) 0.006(3) 0.009(3) 0.028(3)
F4 0.054(4) 0.055(4) 0.119(6) -0.027(4) -0.003(4) -0.009(3)
F5 0.048(3) 0.061(3) 0.036(3) 0.000(2) -0.006(2) 0.020(3)
F6 0.078(4) 0.096(5) 0.036(3) 0.010(3) -0.002(3) 0.051(4)
O1 0.026(3) 0.022(3) 0.015(2) 0.001(2) 0.001(2) -0.004(2)
O2 0.040(3) 0.026(3) 0.016(2) 0.000(2) -0.001(2) -0.007(3)
O3 0.026(3) 0.027(3) 0.018(2) 0.005(2) 0.001(2) -0.008(2)
O4 0.040(4) 0.033(3) 0.037(3) 0.001(3) -0.013(3) -0.018(3)
N1 0.024(3) 0.015(3) 0.020(3) 0.001(2) 0.002(2) 0.001(3)
N2 0.031(4) 0.022(3) 0.015(3) 0.002(2) -0.003(2) -0.003(3)
N3 0.028(3) 0.022(3) 0.023(3) 0.004(3) -0.001(3) -0.004(3)
N4 0.019(3) 0.021(3) 0.021(3) -0.001(3) 0.000(2) -0.006(3)
N5 0.021(3) 0.025(3) 0.019(3) 0.003(3) -0.001(2) -0.008(3)
N6 0.019(3) 0.026(4) 0.015(3) -0.002(3) -0.002(2) 0.000(3)
N7 0.022(3) 0.020(3) 0.017(3) -0.002(2) -0.004(2) -0.006(3)
C1 0.039(5) 0.017(4) 0.016(3) -0.001(3) -0.002(3) 0.005(3)
C2 0.017(4) 0.018(4) 0.021(3) 0.004(3) 0.003(3) -0.003(3)
C3 0.012(4) 0.023(4) 0.018(3) -0.002(3) 0.000(3) 0.002(3)
C4 0.021(4) 0.030(4) 0.028(4) -0.001(3) 0.000(3) 0.000(3)
C5 0.029(4) 0.028(4) 0.019(3) 0.001(3) -0.008(3) 0.004(3)
C6 0.018(4) 0.034(5) 0.030(4) -0.002(3) 0.004(3) 0.007(3)
C7 0.030(5) 0.032(5) 0.038(4) -0.005(4) 0.003(4) 0.000(4)
C8 0.027(4) 0.028(4) 0.018(3) 0.000(3) -0.001(3) 0.003(3)
C9 0.019(4) 0.020(4) 0.019(3) -0.001(3) 0.002(3) -0.002(3)
C10 0.030(4) 0.022(4) 0.016(3) -0.002(3) -0.001(3) -0.002(3)
C11 0.042(5) 0.027(4) 0.019(3) 0.002(3) 0.002(3) -0.004(4)
C12 0.036(5) 0.040(5) 0.018(3) -0.003(3) 0.005(3) 0.007(4)
C13 0.043(5) 0.037(5) 0.022(4) 0.008(4) -0.011(4) -0.004(4)
C14 0.032(4) 0.031(4) 0.023(4) 0.006(4) 0.001(3) 0.006(4)
C15 0.024(4) 0.025(4) 0.027(4) 0.003(3) 0.005(3) -0.001(3)
C16 0.046(5) 0.028(4) 0.032(4) 0.003(4) 0.000(4) 0.006(4)
C17 0.021(4) 0.044(5) 0.038(4) 0.001(4) 0.007(3) 0.017(4)
C18 0.038(5) 0.035(5) 0.028(4) 0.000(4) 0.004(3) 0.000(4)
C19 0.028(4) 0.031(4) 0.011(3) 0.002(3) 0.001(3) 0.005(3)
C20 0.022(4) 0.030(4) 0.017(3) -0.009(3) 0.000(3) 0.003(3)
C21 0.026(5) 0.039(5) 0.036(4) -0.011(4) 0.009(3) -0.002(4)
C22 0.042(5) 0.036(5) 0.041(5) -0.013(4) 0.012(4) -0.011(4)
C23 0.057(6) 0.024(4) 0.036(4) -0.003(4) 0.003(4) -0.004(4)
C24 0.033(5) 0.032(5) 0.031(4) -0.003(4) -0.003(3) -0.004(4)
O111 0.057(5) 0.031(4) 0.035(3) -0.001(3) 0.005(3) -0.010(3)

loop_
_atom_type_symbol
_atom_type_description
_atom_type_scat_dispersion_real
_atom_type_scat_dispersion_imag
_atom_type_scat_source
C C 0.0033 0.0016 'International Tables Vol C Tables 4.2.6.8 and 6.1.1.4'
H H 0.0000 0.0000 'International Tables Vol C Tables 4.2.6.8 and 6.1.1.4'
N N 0.0061 0.0033 'International Tables Vol C Tables 4.2.6.8 and 6.1.1.4'
O O 0.0106 0.0060 'International Tables Vol C Tables 4.2.6.8 and 6.1.1.4'
F F 0.0171 0.0103 'International Tables Vol C Tables 4.2.6.8 and 6.1.1.4'
P P 0.1023 0.0942 'International Tables Vol C Tables 4.2.6.8 and 6.1.1.4'
Ru Ru -1.2594 0.8363 'International Tables Vol C Tables 4.2.6.8 and 6.1.1.4'

loop_
_geom_angle_atom_site_label_1
_geom_angle_atom_site_label_2
_geom_angle_atom_site_label_3
_geom_angle
N1 Ru1 N7 90.7(2)
N1 Ru1 N6 91.9(2)
N7 Ru1 N6 79.2(2)
N1 Ru1 N4 96.1(2)
N7 Ru1 N4 100.7(2)
N6 Ru1 N4 172.0(2)
N1 Ru1 N5 174.0(3)
N7 Ru1 N5 90.0(2)
N6 Ru1 N5 94.1(2)
N4 Ru1 N5 77.9(2)
N1 Ru1 O1 80.8(2)
N7 Ru1 O1 169.8(2)
N6 Ru1 O1 95.4(2)
N4 Ru1 O1 85.9(2)
N5 Ru1 O1 99.1(2)
F1 P1 F4 89.5(4)
F1 P1 F6 90.8(3)
F4 P1 F6 91.4(4)
F1 P1 F2 92.0(4)
F4 P1 F2 178.0(4)
F6 P1 F2 89.8(4)
F1 P1 F5 90.4(3)
F4 P1 F5 89.1(3)
F6 P1 F5 178.7(3)
F2 P1 F5 89.6(3)
F1 P1 F3 179.8(3)
F4 P1 F3 90.5(4)
F6 P1 F3 89.5(3)
F2 P1 F3 87.9(4)
F5 P1 F3 89.3(3)
C1 O1 Ru1 108.4(4)
O2 N1 C2 119.6(5)
O2 N1 Ru1 125.4(4)
C2 N1 Ru1 114.8(5)
C4 N2 C3 127.1(6)
C4 N2 H2 116.5
C3 N2 H2 116.5
C1 N3 C4 123.2(6)
C1 N3 H3 118.4
C4 N3 H3 118.4
C5 N4 C9 115.2(6)
C5 N4 Ru1 126.6(5)
C9 N4 Ru1 117.5(4)
C14 N5 C10 118.8(6)
C14 N5 Ru1 125.3(5)
C10 N5 Ru1 115.6(4)
C15 N6 C19 118.9(6)
C15 N6 Ru1 125.4(5)
C19 N6 Ru1 115.7(5)
C24 N7 C20 118.0(7)
C24 N7 Ru1 125.1(5)
C20 N7 Ru1 116.3(5)
O1 C1 N3 118.5(7)
O1 C1 C2 122.7(7)
N3 C1 C2 118.7(6)
N1 C2 C1 113.2(6)
N1 C2 C3 125.4(6)
C1 C2 C3 121.4(6)
O3 C3 N2 119.8(6)
O3 C3 C2 126.5(6)
N2 C3 C2 113.7(6)
O4 C4 N2 122.6(6)
O4 C4 N3 121.6(7)
N2 C4 N3 115.7(6)
N4 C5 C6 124.7(7)
N4 C5 H5 117.6
C6 C5 H5 117.6
C5 C6 C7 118.4(7)
C5 C6 H6 120.8
C7 C6 H6 120.8
C8 C7 C6 118.8(8)
C8 C7 H7 120.6
C6 C7 H7 120.6
C9 C8 C7 119.9(7)
C9 C8 H8 120.1
C7 C8 H8 120.1
C8 C9 N4 122.9(6)
C8 C9 C10 123.6(6)
N4 C9 C10 113.5(6)
N5 C10 C11 121.3(7)
N5 C10 C9 115.3(6)
C11 C10 C9 123.4(7)
C12 C11 C10 120.7(8)
C12 C11 H11 119.7
C10 C11 H11 119.7
C11 C12 C13 117.8(7)
C11 C12 H12 121.1
C13 C12 H12 121.1
C12 C13 C14 120.7(7)
C12 C13 H13 119.7
C14 C13 H13 119.7
N5 C14 C13 120.7(8)
N5 C14 H14 119.7
C13 C14 H14 119.7
N6 C15 C16 121.4(7)
N6 C15 H15 119.3
C16 C15 H15 119.3
C15 C16 C17 119.4(8)
C15 C16 H16 120.3
C17 C16 H16 120.3
C18 C17 C16 119.7(8)
C18 C17 H17 120.1
C16 C17 H17 120.1
C17 C18 C19 119.4(8)
C17 C18 H18 120.3
C19 C18 H18 120.3
N6 C19 C18 121.2(7)
N6 C19 C20 114.4(7)
C18 C19 C20 124.5(7)
N7 C20 C21 121.3(7)
N7 C20 C19 114.3(7)
C21 C20 C19 124.3(7)
C22 C21 C20 119.8(8)
C22 C21 H21 120.1
C20 C21 H21 120.1
C21 C22 C23 119.2(8)
C21 C22 H22 120.4
C23 C22 H22 120.4
C24 C23 C22 118.0(8)
C24 C23 H23 121.0
C22 C23 H23 121.0
N7 C24 C23 123.7(8)
N7 C24 H24 118.2
C23 C24 H24 118.2
H111 O111 H222 78(10)

loop_
_geom_bond_atom_site_label_1
_geom_bond_atom_site_label_2
_geom_bond_distance
Ru1 N1 1.953(5)
Ru1 N7 2.039(6)
Ru1 N6 2.041(6)
Ru1 N4 2.053(6)
Ru1 N5 2.108(6)
Ru1 O1 2.129(5)
P1 F1 1.565(6)
P1 F4 1.567(6)
P1 F6 1.582(5)
P1 F2 1.586(6)
P1 F5 1.588(5)
P1 F3 1.599(6)
O1 C1 1.282(7)
O2 N1 1.242(7)
O3 C3 1.242(8)
O4 C4 1.206(8)
N1 C2 1.395(9)
N2 C4 1.361(9)
N2 C3 1.378(9)
N2 H2 0.8800
N3 C1 1.358(9)
N3 C4 1.393(8)
N3 H3 0.8800
N4 C5 1.358(8)
N4 C9 1.387(8)
N5 C14 1.355(9)
N5 C10 1.363(10)
N6 C15 1.345(9)
N6 C19 1.375(10)
N7 C24 1.343(10)
N7 C20 1.361(9)
C1 C2 1.397(10)
C2 C3 1.446(9)
C5 C6 1.381(11)
C5 H5 0.9500
C6 C7 1.391(10)
C6 H6 0.9500
C7 C8 1.386(10)
C7 H7 0.9500
C8 C9 1.373(10)
C8 H8 0.9500
C9 C10 1.476(9)
C10 C11 1.379(9)
C11 C12 1.376(11)
C11 H11 0.9500
C12 C13 1.380(12)
C12 H12 0.9500
C13 C14 1.393(10)
C13 H13 0.9500
C14 H14 0.9500
C15 C16 1.388(11)
C15 H15 0.9500
C16 C17 1.390(12)
C16 H16 0.9500
C17 C18 1.360(11)
C17 H17 0.9500
C18 C19 1.391(11)
C18 H18 0.9500
C19 C20 1.471(11)
C20 C21 1.388(11)
C21 C22 1.377(12)
C21 H21 0.9500
C22 C23 1.392(12)
C22 H22 0.9500
C23 C24 1.378(12)
C23 H23 0.9500
C24 H24 0.9500
O111 H111 0.84(8)
O111 H222 0.75(17)

loop_
_geom_torsion_atom_site_label_1
_geom_torsion_atom_site_label_2
_geom_torsion_atom_site_label_3
_geom_torsion_atom_site_label_4
_geom_torsion
N1 Ru1 O1 C1 -1.3(5)
N7 Ru1 O1 C1 -34.9(13)
N6 Ru1 O1 C1 -92.4(5)
N4 Ru1 O1 C1 95.5(5)
N5 Ru1 O1 C1 172.5(5)
N7 Ru1 N1 O2 -6.7(6)
N6 Ru1 N1 O2 -85.9(6)
N4 Ru1 N1 O2 94.1(6)
N5 Ru1 N1 O2 90(2)
O1 Ru1 N1 O2 178.9(6)
N7 Ru1 N1 C2 177.9(5)
N6 Ru1 N1 C2 98.7(5)
N4 Ru1 N1 C2 -81.3(5)
N5 Ru1 N1 C2 -85(2)
O1 Ru1 N1 C2 3.5(5)
N1 Ru1 N4 C5 8.4(6)
N7 Ru1 N4 C5 100.3(6)
N6 Ru1 N4 C5 -171.5(14)
N5 Ru1 N4 C5 -172.1(6)
O1 Ru1 N4 C5 -71.9(6)
N1 Ru1 N4 C9 178.3(5)
N7 Ru1 N4 C9 -89.8(5)
N6 Ru1 N4 C9 -1.6(19)
N5 Ru1 N4 C9 -2.1(5)
O1 Ru1 N4 C9 98.1(5)
N1 Ru1 N5 C14 -171(2)
N7 Ru1 N5 C14 -74.6(6)
N6 Ru1 N5 C14 4.6(6)
N4 Ru1 N5 C14 -175.5(6)
O1 Ru1 N5 C14 100.7(6)
N1 Ru1 N5 C10 2(3)
N7 Ru1 N5 C10 99.2(5)
N6 Ru1 N5 C10 178.4(5)
N4 Ru1 N5 C10 -1.7(5)
O1 Ru1 N5 C10 -85.5(5)
N1 Ru1 N6 C15 -91.1(6)
N7 Ru1 N6 C15 178.5(6)
N4 Ru1 N6 C15 88.8(17)
N5 Ru1 N6 C15 89.3(6)
O1 Ru1 N6 C15 -10.2(6)
N1 Ru1 N6 C19 90.4(5)
N7 Ru1 N6 C19 0.0(4)
N4 Ru1 N6 C19 -89.7(17)
N5 Ru1 N6 C19 -89.2(5)
O1 Ru1 N6 C19 171.3(4)
N1 Ru1 N7 C24 80.5(6)
N6 Ru1 N7 C24 172.3(6)
N4 Ru1 N7 C24 -15.8(6)
N5 Ru1 N7 C24 -93.5(6)
O1 Ru1 N7 C24 113.6(12)
N1 Ru1 N7 C20 -90.2(5)
N6 Ru1 N7 C20 1.6(4)
N4 Ru1 N7 C20 173.4(4)
N5 Ru1 N7 C20 95.8(5)
O1 Ru1 N7 C20 -57.1(13)
Ru1 O1 C1 N3 -178.6(5)
Ru1 O1 C1 C2 -1.2(9)
C4 N3 C1 O1 179.1(7)
C4 N3 C1 C2 1.6(11)
O2 N1 C2 C1 179.3(6)
Ru1 N1 C2 C1 -5.1(8)
O2 N1 C2 C3 1.3(11)
Ru1 N1 C2 C3 177.0(6)
O1 C1 C2 N1 4.1(11)
N3 C1 C2 N1 -178.4(6)
O1 C1 C2 C3 -177.8(7)
N3 C1 C2 C3 -0.4(11)
C4 N2 C3 O3 -175.9(7)
C4 N2 C3 C2 6.3(11)
N1 C2 C3 O3 -3.1(12)
C1 C2 C3 O3 179.2(7)
N1 C2 C3 N2 174.6(7)
C1 C2 C3 N2 -3.2(10)
C3 N2 C4 O4 175.3(7)
C3 N2 C4 N3 -5.4(11)
C1 N3 C4 O4 -179.7(7)
C1 N3 C4 N2 1.0(11)
C9 N4 C5 C6 2.2(11)
Ru1 N4 C5 C6 172.4(6)
N4 C5 C6 C7 -0.2(12)
C5 C6 C7 C8 -1.6(12)
C6 C7 C8 C9 1.3(12)
C7 C8 C9 N4 0.9(11)
C7 C8 C9 C10 -177.9(7)
C5 N4 C9 C8 -2.6(10)
Ru1 N4 C9 C8 -173.7(6)
C5 N4 C9 C10 176.3(6)
Ru1 N4 C9 C10 5.2(8)
C14 N5 C10 C11 1.1(11)
Ru1 N5 C10 C11 -173.1(6)
C14 N5 C10 C9 179.2(7)
Ru1 N5 C10 C9 4.9(8)
C8 C9 C10 N5 172.3(7)
N4 C9 C10 N5 -6.6(9)
C8 C9 C10 C11 -9.7(11)
N4 C9 C10 C11 171.4(7)
N5 C10 C11 C12 -2.0(12)
C9 C10 C11 C12 -179.8(7)
C10 C11 C12 C13 1.6(12)
C11 C12 C13 C14 -0.5(13)
C10 N5 C14 C13 0.0(11)
Ru1 N5 C14 C13 173.6(6)
C12 C13 C14 N5 -0.2(13)
C19 N6 C15 C16 0.2(10)
Ru1 N6 C15 C16 -178.3(5)
N6 C15 C16 C17 0.6(11)
C15 C16 C17 C18 -0.9(12)
C16 C17 C18 C19 0.5(12)
C15 N6 C19 C18 -0.6(10)
Ru1 N6 C19 C18 178.1(5)
C15 N6 C19 C20 179.9(6)
Ru1 N6 C19 C20 -1.5(7)
C17 C18 C19 N6 0.2(11)
C17 C18 C19 C20 179.7(7)
C24 N7 C20 C21 2.3(9)
Ru1 N7 C20 C21 173.7(5)
C24 N7 C20 C19 -174.2(6)
Ru1 N7 C20 C19 -2.8(7)
N6 C19 C20 N7 2.8(8)
C18 C19 C20 N7 -176.7(6)
N6 C19 C20 C21 -173.6(6)
C18 C19 C20 C21 6.9(11)
N7 C20 C21 C22 -3.1(11)
C19 C20 C21 C22 173.0(7)
C20 C21 C22 C23 1.5(12)
C21 C22 C23 C24 0.8(12)
C20 N7 C24 C23 0.1(10)
Ru1 N7 C24 C23 -170.5(6)
C22 C23 C24 N7 -1.6(12)
